data_7240932
loop_
_publ_author_name
'Ablott, Timothy Andrew'
'Telfer, Shane'
'Richardson, Christopher'

_publ_section_title
;
 A post-synthetically reduced borane-functionalised metal-organic
 framework with oxidation-inhibiting reactivity
;
_journal_name_full CrystEngComm
_journal_paper_doi 10.1039/D0CE00930J
_journal_year 2020
_chemical_absolute_configuration ad
_chemical_formula_moiety 'C48 H36 O16 Zn4'
_chemical_formula_sum 'C48 H36 O16 Zn4'
_chemical_formula_weight 1130.25
_chemical_name_common WUF-31
_chemical_properties_physical Air-sensitive
_space_group_crystal_system tetragonal
_space_group_IT_number 113
_space_group_name_Hall 'P -4 2ab'
_space_group_name_H-M_alt 'P -4 21 m'
_atom_sites_solution_hydrogens geom
_atom_sites_solution_primary dual
_audit_creation_date 2020-06-27
_audit_creation_method
;
Olex2 1.2
(compiled 2018.05.29 svn.r3508 for OlexSys, GUI svn.r5506)
;
_audit_update_record
;
2020-06-28 deposited with the CCDC.	2020-07-23 downloaded from the CCDC.
;
_cell_angle_alpha 90
_cell_angle_beta 90
_cell_angle_gamma 90
_cell_formula_units_Z 2
_cell_length_a 17.1805(3)
_cell_length_b 17.1805(3)
_cell_length_c 17.1173(6)
_cell_measurement_reflns_used 9977
_cell_measurement_temperature 292.0
_cell_measurement_theta_max 74.29
_cell_measurement_theta_min 4.46
_cell_volume 5052.5(2)
_computing_cell_refinement 'SAINT (Bruker, 2016)'
_computing_data_collection 'APEX3 (Bruker, 2016)'
_computing_data_reduction 'SAINT (Bruker, 2016)'
_computing_molecular_graphics 'Olex2 (Dolomanov et al., 2009)'
_computing_publication_material 'Olex2 (Dolomanov et al., 2009)'
_computing_structure_refinement 'ShelXL (Sheldrick, 2015)'
_computing_structure_solution 'ShelXT (Sheldrick, 2015)'
_diffrn_ambient_temperature 292.0
_diffrn_detector 'PHOTON III M28 Charge-Integrating Pixel Detector'
_diffrn_detector_area_resol_mean 10
_diffrn_measured_fraction_theta_full 0.995
_diffrn_measured_fraction_theta_max 0.995
_diffrn_measurement_device_type 'Bruker D8 Venture'
_diffrn_measurement_method '\f and \w shutterless scans'
_diffrn_radiation_monochromator 'Helios Optics'
_diffrn_radiation_type CuK\a
_diffrn_radiation_wavelength 1.54178
_diffrn_reflns_av_R_equivalents 0.0597
_diffrn_reflns_av_unetI/netI 0.0329
_diffrn_reflns_Laue_measured_fraction_full 0.995
_diffrn_reflns_Laue_measured_fraction_max 0.995
_diffrn_reflns_limit_h_max 19
_diffrn_reflns_limit_h_min -19
_diffrn_reflns_limit_k_max 9
_diffrn_reflns_limit_k_min -18
_diffrn_reflns_limit_l_max 16
_diffrn_reflns_limit_l_min -19
_diffrn_reflns_number 35740
_diffrn_reflns_point_group_measured_fraction_full 0.995
_diffrn_reflns_point_group_measured_fraction_max 0.995
_diffrn_reflns_theta_full 63.658
_diffrn_reflns_theta_max 63.658
_diffrn_reflns_theta_min 5.758
_diffrn_source 'Bruker IuS DIAMOND'
_exptl_absorpt_coefficient_mu 1.360
_exptl_absorpt_correction_T_max 1.00
_exptl_absorpt_correction_T_min 0.75
_exptl_absorpt_correction_type multi-scan
_exptl_absorpt_process_details '(SADABS; Bruker, 2016)'
_exptl_crystal_colour yellow
_exptl_crystal_colour_primary yellow
_exptl_crystal_density_diffrn 0.743
_exptl_crystal_density_meas ?
_exptl_crystal_description fragment
_exptl_crystal_F_000 1144
_exptl_crystal_size_max 0.15
_exptl_crystal_size_mid 0.15
_exptl_crystal_size_min 0.015
_refine_diff_density_max 0.660
_refine_diff_density_min -0.816
_refine_diff_density_rms 0.131
_refine_ls_abs_structure_details
;
 Flack x determined using 1532 quotients [(I+)-(I-)]/[(I+)+(I-)]
 (Parsons, Flack and Wagner, Acta Cryst. B69 (2013) 249-259).
;
_refine_ls_abs_structure_Flack 0.037(19)
_refine_ls_extinction_method none
_refine_ls_goodness_of_fit_ref 1.166
_refine_ls_hydrogen_treatment constr
_refine_ls_matrix_type full
_refine_ls_number_parameters 152
_refine_ls_number_reflns 4359
_refine_ls_number_restraints 8
_refine_ls_restrained_S_all 1.168
_refine_ls_R_factor_all 0.0835
_refine_ls_R_factor_gt 0.0741
_refine_ls_shift/su_max 0.001
_refine_ls_shift/su_mean 0.000
_refine_ls_structure_factor_coef Fsqd
_refine_ls_weighting_details 'w=1/[\s^2^(Fo^2^)+(0.1370P)^2^+8.0522P] where P=(Fo^2^+2Fc^2^)/3'
_refine_ls_weighting_scheme calc
_refine_ls_wR_factor_gt 0.2323
_refine_ls_wR_factor_ref 0.2433
_reflns_Friedel_coverage 0.806
_reflns_Friedel_fraction_full 0.995
_reflns_Friedel_fraction_max 0.995
_reflns_number_gt 3763
_reflns_number_total 4359
_reflns_threshold_expression 'I > 2\s(I)'
_cod_data_source_file d0ce00930j3.cif
_cod_data_source_block WUF-31
_cod_depositor_comments
;
The following automatic conversions were performed:

data item '_exptl_crystal_density_meas' value 'not measured' was
changed to '?' -- the value is perceived as not measured.

Automatic conversion script
Id: cif_fix_values 7556 2019-12-06 15:28:31Z antanas 
;
_cod_database_code 7240932
_shelx_shelxl_version_number 2017/1
_shelx_space_group_comment
;
The symmetry employed for this shelxl refinement is uniquely defined
by the following loop, which should always be used as a source of
symmetry information in preference to the above space-group names.
They are only intended as comments.
;
_shelx_estimated_absorpt_t_max 0.980
_shelx_estimated_absorpt_t_min 0.822
_olex2_refinement_description
;
1. Fixed Uiso
 At 1.2 times of:
  All C(H) groups
 At 1.5 times of:
  All C(H,H,H) groups, All O(H) groups
2. Restrained distances
 C21-C21_$1
 2.41 with sigma of 0.02
 C20-C20_$1
 2.41 with sigma of 0.02
 C17-C24
 1.5 with sigma of 0.02
 C19-C21
 2.41 with sigma of 0.04
 C22-C20
 2.41 with sigma of 0.04
 O26-C25
 2.3732 with sigma of 0.04
 O26-C17
 2.4353 with sigma of 0.04
 C17-C25
 2.5114 with sigma of 0.04
3. Others
 Fixed Sof: H8(0.5) H17(0.25) C10(0.5) H10(0.5) C11(0.5) H11A(0.5) H11B(0.5)
 H11C(0.5) O11(0.5) H11(0.5) C24(0.25) H24(0.25) C25(0.25) H25A(0.25)
 H25B(0.25) H25C(0.25) O26(0.25) H26(0.25)
 Fixed Uiso: C10(0.2) C11(0.2) O11(0.2) C24(0.2) C25(0.2) O26(0.2)
 Fixed X: C10(0.54219) C11(0.556509) O11(0.589469) C24(0.895)
 Fixed Y: C10(0.623831) C11(0.69698) O11(0.63792) C24(0.395)
 Fixed Z: C10(1.19683) C11(1.14695) O11(1.2563) C24(0.669001)
4.a Free rotating group:
 C24(C25)
4.b Ternary CH refined with riding coordinates:
 C10(H10), C24(H24)
4.c Me refined with everything fixed:
 C11(H11A,H11B,H11C), C25(H25A,H25B,H25C)
4.d Aromatic/amide H refined with riding coordinates:
 C9(H9), C8(H8), C6(H6), C5(H5), C16(H16), C17(H17), C20(H20), C21(H21)
4.e Fitted hexagon refined as free rotating group:
 C4(C9,C8,C7,C6,C5)
4.f Tetrahedral OH refined with everything fixed:
 O11(H11), O26(H26)
;
_olex2_exptl_crystal_mounting_method 'Mounted in a polymer sleeve'
_olex2_submission_special_instructions 'No special instructions were received'

loop_
_space_group_symop_operation_xyz
'x, y, z'
'-x, -y, z'
'y, -x, -z'
'-y, x, -z'
'-x+1/2, y+1/2, -z'
'x+1/2, -y+1/2, -z'
'-y+1/2, -x+1/2, z'
'y+1/2, x+1/2, z'

loop_
_atom_site_label
_atom_site_type_symbol
_atom_site_fract_x
_atom_site_fract_y
_atom_site_fract_z
_atom_site_U_iso_or_equiv
_atom_site_adp_type
_atom_site_occupancy
_atom_site_site_symmetry_order
_atom_site_calc_flag
_atom_site_refinement_flags_posn
_atom_site_refinement_flags_adp
_atom_site_refinement_flags_occupancy
_atom_site_disorder_assembly
_atom_site_disorder_group
Zn1 Zn 1.06578(5) 0.56578(5) 1.05134(7) 0.0360(4) Uani 1 2 d S T P . .
Zn2 Zn 0.93436(6) 0.56564(6) 1.18043(8) 0.0376(5) Uani 1 2 d S T P . .
O1 O 0.8251(4) 0.5479(6) 1.1597(5) 0.075(2) Uani 1 1 d . . . . .
O1OX O 1.000000 0.500000 1.1168(5) 0.032(2) Uani 1 4 d S T P . .
O2 O 0.8256(4) 0.4517(5) 1.0722(5) 0.065(2) Uani 1 1 d . . . . .
O13 O 1.0459(4) 0.5459(4) 0.9432(5) 0.064(3) Uani 1 2 d S T P . .
O24 O 1.0465(5) 0.4535(5) 0.2896(5) 0.076(3) Uani 1 2 d S T P H .
C3 C 0.7926(6) 0.5013(7) 1.1159(6) 0.063(3) Uani 1 1 d . . . . .
C4 C 0.7052(3) 0.5014(6) 1.1152(5) 0.086(4) Uani 1 1 d . . . . .
C9 C 0.6650(5) 0.5601(6) 1.1539(7) 0.144(8) Uani 1 1 d G . . . .
H9 H 0.692162 0.599894 1.178638 0.172 Uiso 1 1 calc R . . . .
C8 C 0.5841(5) 0.5593(7) 1.1556(7) 0.169(11) Uani 1 1 d G . . . .
H8 H 0.557161 0.598572 1.181472 0.203 Uiso 0.5 1 calc R . . A 2
C7 C 0.5434(3) 0.4998(7) 1.1186(7) 0.143(10) Uani 1 1 d G . . . .
C6 C 0.5837(4) 0.4412(6) 1.0800(6) 0.117(6) Uani 1 1 d G . . . .
H6 H 0.556461 0.401377 1.055237 0.140 Uiso 1 1 calc R . . . .
C5 C 0.6645(4) 0.4420(5) 1.0783(6) 0.089(4) Uani 1 1 d G . . . .
H5 H 0.691462 0.402698 1.052402 0.107 Uiso 1 1 calc R . . . .
C14 C 1.000000 0.500000 0.9069(10) 0.047(4) Uani 1 4 d S T P . .
C15 C 1.000000 0.500000 0.8237(10) 0.061(6) Uani 1 4 d S T P . .
C16 C 0.9504(9) 0.4504(9) 0.7811(9) 0.114(9) Uani 1 2 d S T P H .
H16 H 0.916754 0.416754 0.807100 0.137 Uiso 1 2 calc RS T P . .
C17 C 0.9522(8) 0.4522(8) 0.6990(8) 0.117(9) Uani 1 2 d DS T P . .
H17 H 0.919678 0.419678 0.670195 0.141 Uiso 0.25 1 calc RS T P B -2
C18 C 1.000000 0.500000 0.6631(12) 0.097(10) Uani 1 4 d S T P H .
C19 C 1.000000 0.500000 0.5748(13) 0.107(11) Uani 1 4 d DS T P . .
C20 C 1.0494(5) 0.4506(5) 0.5327(13) 0.159(14) Uani 1 2 d DS T P H .
H20 H 1.082907 0.417093 0.559051 0.191 Uiso 1 2 calc RS T P . .
C21 C 1.0485(5) 0.4515(5) 0.4513(9) 0.133(11) Uani 1 2 d DS T P . .
H21 H 1.081406 0.418594 0.423520 0.159 Uiso 1 2 calc RS T P H .
C22 C 1.000000 0.500000 0.4126(14) 0.088(8) Uani 1 4 d DS T P H .
C23 C 1.000000 0.500000 0.3211(12) 0.068(6) Uani 1 4 d S T P . .
C10 C 0.542190 0.623831 1.196831 0.200 Uiso 0.5 1 d . . . C 1
H10 H 0.487797 0.613362 1.210503 0.240 Uiso 0.5 1 calc R . . C 1
C11 C 0.556509 0.696980 1.146950 0.200 Uiso 0.5 1 d . . . C 1
H11A H 0.611444 0.706484 1.143177 0.300 Uiso 0.5 1 calc . . . D 1
H11B H 0.531599 0.740913 1.170949 0.300 Uiso 0.5 1 calc . . . E 1
H11C H 0.535415 0.689170 1.095611 0.300 Uiso 0.5 1 calc . . . F 1
O11 O 0.589469 0.637920 1.256300 0.200 Uiso 0.5 1 d . . . C 1
H11 H 0.621007 0.602320 1.260317 0.300 Uiso 0.5 1 calc . . . G 1
C24 C 0.895000 0.395000 0.669001 0.200 Uiso 0.25 1 d DS T P H -1
H24 H 0.883460 0.418700 0.618229 0.240 Uiso 0.25 1 calc R . . H -1
C25 C 0.937(4) 0.320(3) 0.641(7) 0.200 Uiso 0.25 1 d DG . . H -1
H25A H 0.971110 0.332167 0.598061 0.300 Uiso 0.25 1 calc . . . I -1
H25B H 0.899440 0.282137 0.624358 0.300 Uiso 0.25 1 calc . . . J -1
H25C H 0.967438 0.298614 0.683149 0.300 Uiso 0.25 1 calc . . . K -1
O26 O 0.822(3) 0.376(3) 0.691(4) 0.200 Uiso 0.25 1 d D . . H -1
H26 H 0.822163 0.332063 0.710978 0.300 Uiso 0.25 1 calc . . . L -1

loop_
_atom_site_aniso_label
_atom_site_aniso_U_11
_atom_site_aniso_U_22
_atom_site_aniso_U_33
_atom_site_aniso_U_23
_atom_site_aniso_U_13
_atom_site_aniso_U_12
Zn1 0.0370(6) 0.0370(6) 0.0340(8) 0.0019(4) 0.0019(4) -0.0154(7)
Zn2 0.0393(6) 0.0393(6) 0.0342(8) -0.0030(4) 0.0030(4) -0.0100(7)
O1 0.035(3) 0.112(7) 0.079(5) -0.030(5) -0.003(3) -0.002(4)
O1OX 0.034(3) 0.034(3) 0.029(5) 0.000 0.000 -0.012(4)
O2 0.035(3) 0.075(5) 0.084(5) -0.003(4) -0.008(3) -0.015(3)
O13 0.078(4) 0.078(4) 0.036(5) 0.008(3) 0.008(3) -0.028(5)
O24 0.105(5) 0.105(5) 0.020(4) -0.006(4) 0.006(4) 0.001(7)
C3 0.027(5) 0.098(9) 0.063(6) 0.008(7) -0.002(4) -0.011(5)
C4 0.019(5) 0.156(14) 0.084(8) -0.008(9) -0.003(5) -0.008(6)
C9 0.034(6) 0.25(2) 0.146(14) -0.089(16) -0.010(7) 0.008(10)
C8 0.046(8) 0.30(3) 0.158(16) -0.09(2) -0.002(9) 0.034(12)
C7 0.031(8) 0.30(3) 0.100(12) -0.007(15) -0.005(6) -0.015(10)
C6 0.042(7) 0.179(18) 0.129(13) 0.027(13) -0.016(7) -0.023(8)
C5 0.032(5) 0.125(11) 0.111(10) 0.001(10) -0.001(6) -0.005(6)
C14 0.061(7) 0.061(7) 0.017(7) 0.000 0.000 -0.005(9)
C15 0.083(9) 0.083(9) 0.016(8) 0.000 0.000 -0.019(12)
C16 0.158(15) 0.158(15) 0.027(7) 0.002(6) 0.002(6) -0.074(19)
C17 0.168(15) 0.168(15) 0.017(7) -0.016(6) -0.016(6) -0.050(19)
C18 0.138(17) 0.138(17) 0.017(11) 0.000 0.000 0.00(2)
C19 0.144(18) 0.144(18) 0.033(13) 0.000 0.000 0.00(2)
C20 0.20(2) 0.20(2) 0.073(14) -0.020(11) 0.020(11) 0.07(3)
C21 0.181(18) 0.181(18) 0.036(9) 0.003(7) -0.003(7) 0.08(2)
C22 0.112(14) 0.112(14) 0.039(12) 0.000 0.000 0.001(17)
C23 0.087(10) 0.087(10) 0.030(10) 0.000 0.000 -0.023(14)

loop_
_atom_type_symbol
_atom_type_description
_atom_type_scat_dispersion_real
_atom_type_scat_dispersion_imag
_atom_type_scat_source
C C 0.0181 0.0091 'International Tables Vol C Tables 4.2.6.8 and 6.1.1.4'
H H 0.0000 0.0000 'International Tables Vol C Tables 4.2.6.8 and 6.1.1.4'
O O 0.0492 0.0322 'International Tables Vol C Tables 4.2.6.8 and 6.1.1.4'
Zn Zn -1.5491 0.6778 'International Tables Vol C Tables 4.2.6.8 and 6.1.1.4'

loop_
_geom_angle_atom_site_label_1
_geom_angle_atom_site_label_2
_geom_angle_atom_site_label_3
_geom_angle
_geom_angle_site_symmetry_1
_geom_angle_site_symmetry_3
_geom_angle_publ_flag
O2 Zn1 O1OX 111.4(3) 7_665 . ?
O2 Zn1 O1OX 111.4(3) 2_765 . ?
O2 Zn1 O2 105.6(5) 7_665 2_765 ?
O13 Zn1 O1OX 110.4(4) . . ?
O13 Zn1 O2 108.9(3) . 7_665 ?
O13 Zn1 O2 108.9(3) . 2_765 ?
O1 Zn2 O1 105.7(6) . 7_665 ?
O1OX Zn2 O1 111.8(3) . 7_665 ?
O1OX Zn2 O1 111.8(3) . . ?
O24 Zn2 O1 108.5(4) 2_766 7_665 ?
O24 Zn2 O1 108.5(4) 2_766 . ?
O24 Zn2 O1OX 110.4(5) 2_766 . ?
C3 O1 Zn2 130.9(8) . . ?
Zn1 O1OX Zn1 110.0(5) . 2_765 ?
Zn2 O1OX Zn1 108.89(3) . 2_765 ?
Zn2 O1OX Zn1 108.89(3) 2_765 . ?
Zn2 O1OX Zn1 108.89(3) . . ?
Zn2 O1OX Zn1 108.89(3) 2_765 2_765 ?
Zn2 O1OX Zn2 111.3(5) . 2_765 ?
C3 O2 Zn1 130.4(6) . 2_765 ?
C14 O13 Zn1 133.8(9) . . ?
C23 O24 Zn2 129.4(12) . 2_764 ?
O1 C3 O2 126.4(10) . . ?
O1 C3 C4 117.2(10) . . ?
O2 C3 C4 116.4(9) . . ?
C9 C4 C3 119.7(7) . . ?
C9 C4 C5 120.0 . . ?
C5 C4 C3 120.3(7) . . ?
C4 C9 H9 120.0 . . ?
C8 C9 C4 120.0 . . ?
C8 C9 H9 120.0 . . ?
C9 C8 H8 120.0 . . ?
C9 C8 C7 120.0 . . ?
C9 C8 C10 118.9(6) . . ?
C7 C8 H8 120.0 . . ?
C7 C8 C10 121.1(6) . . ?
C8 C7 C7 120.0(12) . 2_665 ?
C6 C7 C8 120.0 . . ?
C6 C7 C7 120.0(12) . 2_665 ?
C7 C6 H6 120.0 . . ?
C5 C6 C7 120.0 . . ?
C5 C6 H6 120.0 . . ?
C4 C5 H5 120.0 . . ?
C6 C5 C4 120.0 . . ?
C6 C5 H5 120.0 . . ?
O13 C14 O13 121.7(15) . 2_765 ?
O13 C14 C15 119.1(7) 2_765 . ?
O13 C14 C15 119.2(7) . . ?
C16 C15 C14 121.1(9) 2_765 . ?
C16 C15 C14 121.1(9) . . ?
C16 C15 C16 117.7(18) . 2_765 ?
C15 C16 H16 120.3 . . ?
C17 C16 C15 119.4(17) . . ?
C17 C16 H16 120.3 . . ?
C16 C17 H17 120.2 . . ?
C16 C17 C24 108.5(15) . . ?
C18 C17 C16 119.6(17) . . ?
C18 C17 H17 120.2 . . ?
C18 C17 C24 131.9(12) . . ?
C17 C18 C17 124.3(19) . 2_765 ?
C17 C18 C19 117.8(10) . . ?
C17 C18 C19 117.8(10) 2_765 . ?
C20 C19 C18 121.0(11) . . ?
C20 C19 C18 121.0(11) 2_765 . ?
C20 C19 C20 118(2) 2_765 . ?
C19 C20 H20 120.0 . . ?
C21 C20 C19 120.1(14) . . ?
C21 C20 H20 120.0 . . ?
C20 C21 H21 119.9 . . ?
C22 C21 C20 120.3(14) . . ?
C22 C21 H21 119.9 . . ?
C21 C22 C21 121(2) 2_765 . ?
C21 C22 C23 119.4(10) 2_765 . ?
C21 C22 C23 119.4(10) . . ?
O24 C23 O24 129.1(19) . 2_765 ?
O24 C23 C22 115.5(10) 2_765 . ?
O24 C23 C22 115.5(10) . . ?
C8 C10 H10 115.8 . . ?
C8 C10 C11 105.4(6) . . ?
C11 C10 H10 115.8 . . ?
O11 C10 C8 101.7(4) . . ?
O11 C10 H10 115.8 . . ?
O11 C10 C11 100.316(2) . . ?
C10 C11 H11A 109.5 . . ?
C10 C11 H11B 109.5 . . ?
C10 C11 H11C 109.5 . . ?
H11A C11 H11B 109.5 . . ?
H11A C11 H11C 109.5 . . ?
H11B C11 H11C 109.5 . . ?
C10 O11 H11 109.5 . . ?
C17 C24 H24 99.5 . . ?
C17 C24 C25 110(3) . . ?
C25 C24 H24 99.5 . . ?
O26 C24 C17 133(3) . . ?
O26 C24 H24 99.5 . . ?
O26 C24 C25 108(3) . . ?
C24 C25 H25A 109.5 . . ?
C24 C25 H25B 109.5 . . ?
C24 C25 H25C 109.5 . . ?
H25A C25 H25B 109.5 . . ?
H25A C25 H25C 109.5 . . ?
H25B C25 H25C 109.5 . . ?
C24 O26 H26 109.5 . . ?

loop_
_geom_bond_atom_site_label_1
_geom_bond_atom_site_label_2
_geom_bond_distance
_geom_bond_site_symmetry_2
_geom_bond_publ_flag
Zn1 O1OX 1.952(6) . ?
Zn1 O2 1.924(7) 7_665 ?
Zn1 O2 1.924(7) 2_765 ?
Zn1 O13 1.913(9) . ?
Zn2 O1 1.934(7) . ?
Zn2 O1 1.934(7) 7_665 ?
Zn2 O1OX 1.932(5) . ?
Zn2 O24 1.926(9) 2_766 ?
O1 C3 1.232(13) . ?
O2 C3 1.268(13) . ?
O13 C14 1.277(13) . ?
O24 C23 1.251(14) . ?
C3 C4 1.501(11) . ?
C4 C9 1.3900 . ?
C4 C5 1.3900 . ?
C9 H9 0.9300 . ?
C9 C8 1.3900 . ?
C8 H8 0.9300 . ?
C8 C7 1.3900 . ?
C8 C10 1.498(8) . ?
C7 C7 1.492(12) 2_665 ?
C7 C6 1.3900 . ?
C6 H6 0.9300 . ?
C6 C5 1.3900 . ?
C5 H5 0.9300 . ?
C14 C15 1.42(2) . ?
C15 C16 1.41(2) . ?
C15 C16 1.41(2) 2_765 ?
C16 H16 0.9300 . ?
C16 C17 1.41(2) . ?
C17 H17 0.9300 . ?
C17 C18 1.31(2) . ?
C17 C24 1.480(17) . ?
C18 C19 1.51(3) . ?
C19 C20 1.401(19) . ?
C19 C20 1.401(19) 2_765 ?
C20 H20 0.9300 . ?
C20 C21 1.39(3) . ?
C21 H21 0.9300 . ?
C21 C22 1.353(17) . ?
C22 C23 1.57(3) . ?
C10 H10 0.9800 . ?
C10 C11 1.53914(2) . ?
C10 O11 1.32462(2) . ?
C11 H11A 0.9600 . ?
C11 H11B 0.9600 . ?
C11 H11C 0.9600 . ?
O11 H11 0.8200 . ?
C24 H24 0.9800 . ?
C24 C25 1.5590 . ?
C24 O26 1.36(5) . ?
C25 H25A 0.9600 . ?
C25 H25B 0.9600 . ?
C25 H25C 0.9600 . ?
O26 H26 0.8200 . ?

loop_
_geom_torsion_atom_site_label_1
_geom_torsion_atom_site_label_2
_geom_torsion_atom_site_label_3
_geom_torsion_atom_site_label_4
_geom_torsion
_geom_torsion_site_symmetry_1
_geom_torsion_site_symmetry_2
_geom_torsion_site_symmetry_3
_geom_torsion_site_symmetry_4
_geom_torsion_publ_flag
Zn1 O2 C3 O1 -4.7(16) 2_765 . . . ?
Zn1 O2 C3 C4 176.8(7) 2_765 . . . ?
Zn1 O13 C14 O13 0.000(3) . . . 2_765 ?
Zn1 O13 C14 C15 180.000(2) . . . . ?
Zn2 O1 C3 O2 -0.1(17) . . . . ?
Zn2 O1 C3 C4 178.4(8) . . . . ?
Zn2 O24 C23 O24 0.000(6) 2_764 . . 2_765 ?
Zn2 O24 C23 C22 180.000(4) 2_764 . . . ?
O1 C3 C4 C9 9.3(13) . . . . ?
O1 C3 C4 C5 -168.7(9) . . . . ?
O2 C3 C4 C9 -172.0(8) . . . . ?
O2 C3 C4 C5 10.0(13) . . . . ?
O13 C14 C15 C16 0.000(3) 2_765 . . . ?
O13 C14 C15 C16 180.000(3) 2_765 . . 2_765 ?
O13 C14 C15 C16 180.000(2) . . . . ?
O13 C14 C15 C16 0.000(3) . . . 2_765 ?
C3 C4 C9 C8 -178.0(10) . . . . ?
C3 C4 C5 C6 178.0(10) . . . . ?
C4 C9 C8 C7 0.0 . . . . ?
C4 C9 C8 C10 -179.2(11) . . . . ?
C9 C4 C5 C6 0.0 . . . . ?
C9 C8 C7 C7 -178.4(9) . . . 2_665 ?
C9 C8 C7 C6 0.0 . . . . ?
C9 C8 C10 C11 68.6(7) . . . . ?
C9 C8 C10 O11 -35.7(7) . . . . ?
C8 C7 C6 C5 0.0 . . . . ?
C7 C8 C10 C11 -110.6(7) . . . . ?
C7 C8 C10 O11 145.1(7) . . . . ?
C7 C7 C6 C5 178.4(9) 2_665 . . . ?
C7 C6 C5 C4 0.0 . . . . ?
C5 C4 C9 C8 0.0 . . . . ?
C14 C15 C16 C17 180.000(2) . . . . ?
C15 C16 C17 C18 0.000(4) . . . . ?
C15 C16 C17 C24 180.000(2) . . . . ?
C16 C15 C16 C17 0.000(3) 2_765 . . . ?
C16 C17 C18 C17 0.000(4) . . . 2_765 ?
C16 C17 C18 C19 180.000(3) . . . . ?
C16 C17 C24 C25 -102(5) . . . . ?
C16 C17 C24 O26 41(4) . . . . ?
C17 C18 C19 C20 -90.000(5) . . . . ?
C17 C18 C19 C20 -90.000(5) 2_765 . . 2_765 ?
C17 C18 C19 C20 90.000(5) 2_765 . . . ?
C17 C18 C19 C20 90.000(5) . . . 2_765 ?
C18 C17 C24 C25 78(5) . . . . ?
C18 C17 C24 O26 -139(4) . . . . ?
C18 C19 C20 C21 180.000(5) . . . . ?
C19 C20 C21 C22 0.000(8) . . . . ?
C20 C19 C20 C21 0.000(7) 2_765 . . . ?
C20 C21 C22 C21 0.000(8) . . . 2_765 ?
C20 C21 C22 C23 180.000(5) . . . . ?
C21 C22 C23 O24 0.000(5) . . . . ?
C21 C22 C23 O24 180.000(5) 2_765 . . . ?
C21 C22 C23 O24 180.000(5) . . . 2_765 ?
C21 C22 C23 O24 0.000(5) 2_765 . . 2_765 ?
C10 C8 C7 C7 0.9(11) . . . 2_665 ?
C10 C8 C7 C6 179.2(12) . . . . ?
C24 C17 C18 C17 180.000(2) . . . 2_765 ?
C24 C17 C18 C19 0.000(3) . . . . ?
